data_4325055
loop_
_publ_author_name
'Ross S. Forgan'
'Benjamin D. Roach'
'Peter A. Wood'
'Fraser J. White'
'John Campbell'
'David K. Henderson'
'Eduardo Kamenetzky'
'Fiona E. McAllister'
'Simon Parsons'
'Elna Pidcock'
'Patricia Richardson'
'Ronald M. Swart'
'Peter A. Tasker'

_publ_contact_author_email f.j.white@sms.ed.ac.uk
_publ_contact_author_name 'Fraser J. White'
_publ_section_title
;
 Using the Outer Coordination Sphere to Tune the Strength of Metal
 Extractants
;
_journal_name_full 'Inorganic Chemistry'
_journal_page_first 4515
_journal_page_last 4522
_journal_paper_doi 10.1021/ic200154y
_journal_volume 50
_journal_year 2011
_chemical_compound_source 'Ross Forgan'
_chemical_formula_moiety 'C11 H14 N2 O4'
_chemical_formula_sum 'C11 H14 N2 O4'
_chemical_formula_weight 238.24
_space_group_IT_number 2
_symmetry_cell_setting triclinic
_symmetry_Int_Tables_number 2
_symmetry_space_group_name_Hall '-P 1'
_symmetry_space_group_name_H-M 'P -1'
_atom_sites_solution_hydrogens geom
_atom_sites_solution_primary direct
_atom_sites_solution_secondary difmap
_audit_creation_method SHELXL-97
_cell_angle_alpha 80.545(2)
_cell_angle_beta 80.030(2)
_cell_angle_gamma 86.569(2)
_cell_formula_units_Z 2
_cell_length_a 5.9763(2)
_cell_length_b 7.3363(3)
_cell_length_c 13.4872(5)
_cell_measurement_reflns_used 4823
_cell_measurement_temperature 150(2)
_cell_measurement_theta_max 60.8
_cell_measurement_theta_min 5.6
_cell_volume 574.19(4)
_computing_cell_refinement SAINT
_computing_data_collection SMART
_computing_data_reduction SAINT
_computing_molecular_graphics XP
_computing_publication_material 'PLATON, ENCIFER, XCIF'
_computing_structure_refinement 'SHELXL-97 (Sheldrick, 1997)'
_computing_structure_solution 'SHELXS-97 (Sheldrick, 1990)'
_diffrn_ambient_temperature 150(2)
_diffrn_measured_fraction_theta_full 0.998
_diffrn_measured_fraction_theta_max 0.907
_diffrn_measurement_device_type 'Bruker Smart Apex CCD'
_diffrn_measurement_method 'Omega scans'
_diffrn_radiation_monochromator graphite
_diffrn_radiation_type MoK\a
_diffrn_radiation_wavelength 0.71073
_diffrn_reflns_av_R_equivalents 0.0293
_diffrn_reflns_av_sigmaI/netI 0.0292
_diffrn_reflns_limit_h_max 7
_diffrn_reflns_limit_h_min -8
_diffrn_reflns_limit_k_max 10
_diffrn_reflns_limit_k_min -9
_diffrn_reflns_limit_l_max 17
_diffrn_reflns_limit_l_min -17
_diffrn_reflns_number 10327
_diffrn_reflns_theta_full 27.51
_diffrn_reflns_theta_max 30.52
_diffrn_reflns_theta_min 1.55
_diffrn_source 'fine-focus sealed tube'
_exptl_absorpt_coefficient_mu 0.106
_exptl_absorpt_correction_T_max 0.98
_exptl_absorpt_correction_T_min 0.85
_exptl_absorpt_correction_type multi-scan
_exptl_absorpt_process_details 'SADABS 2004/1'
_exptl_crystal_colour block
_exptl_crystal_density_diffrn 1.378
_exptl_crystal_description yellow
_exptl_crystal_F_000 252
_exptl_crystal_recrystallization_method 'Evaporation of CHCl3'
_exptl_crystal_size_max 0.45
_exptl_crystal_size_mid 0.35
_exptl_crystal_size_min 0.17
_refine_diff_density_max 0.459
_refine_diff_density_min -0.198
_refine_diff_density_rms 0.052
_refine_ls_extinction_method none
_refine_ls_goodness_of_fit_ref 1.071
_refine_ls_hydrogen_treatment mixed
_refine_ls_matrix_type full
_refine_ls_number_parameters 165
_refine_ls_number_reflns 3190
_refine_ls_number_restraints 0
_refine_ls_restrained_S_all 1.071
_refine_ls_R_factor_all 0.0560
_refine_ls_R_factor_gt 0.0436
_refine_ls_shift/su_max 0.000
_refine_ls_shift/su_mean 0.000
_refine_ls_structure_factor_coef Fsqd
_refine_ls_weighting_details 'calc w=1/[\s^2^(Fo^2^)+(0.0759P)^2^+0.0435P] where P=(Fo^2^+2Fc^2^)/3'
_refine_ls_weighting_scheme calc
_refine_ls_wR_factor_gt 0.1228
_refine_ls_wR_factor_ref 0.1313
_reflns_number_gt 2490
_reflns_number_total 3190
_reflns_threshold_expression >2sigma(I)
_cod_data_source_file ic200154y_si_003_04.cif
_cod_data_source_block pt0515
_cod_database_code 4325055

loop_
_symmetry_equiv_pos_as_xyz
'x, y, z'
'-x, -y, -z'

loop_
_atom_site_label
_atom_site_type_symbol
_atom_site_fract_x
_atom_site_fract_y
_atom_site_fract_z
_atom_site_U_iso_or_equiv
_atom_site_adp_type
_atom_site_occupancy
_atom_site_symmetry_multiplicity
_atom_site_calc_flag
_atom_site_refinement_flags
O1 O 0.70002(15) 0.41295(11) 0.06809(6) 0.0333(2) Uani 1 1 d .
C1 C 0.71209(18) 0.26003(14) 0.13709(8) 0.0260(2) Uani 1 1 d .
C2 C 0.91033(18) 0.14596(14) 0.12455(8) 0.0261(2) Uani 1 1 d .
O2 O 1.42017(15) 0.18986(12) -0.06468(6) 0.0347(2) Uani 1 1 d .
C3 C 0.93153(19) -0.01262(15) 0.19482(8) 0.0271(2) Uani 1 1 d .
H3 H 1.0652 -0.0887 0.1846 0.033 Uiso 1 1 calc R
C4 C 0.76547(17) -0.06592(14) 0.28000(8) 0.0254(2) Uani 1 1 d .
C5 C 0.57092(18) 0.04580(14) 0.29101(8) 0.0258(2) Uani 1 1 d .
H5 H 0.4534 0.0138 0.3474 0.031 Uiso 1 1 calc R
C6 C 0.54417(18) 0.20416(14) 0.22102(8) 0.0262(2) Uani 1 1 d .
C21 C 1.08747(19) 0.20153(15) 0.03676(8) 0.0292(2) Uani 1 1 d .
H21 H 1.0610 0.3069 -0.0115 0.035 Uiso 1 1 calc R
N22 N 1.27631(16) 0.11119(13) 0.02396(7) 0.0287(2) Uani 1 1 d .
C41 C 0.79704(18) -0.24319(15) 0.35417(8) 0.0275(2) Uani 1 1 d .
C42 C 0.7498(2) -0.40855(16) 0.30538(10) 0.0378(3) Uani 1 1 d .
H42A H 0.5933 -0.3980 0.2918 0.057 Uiso 1 1 calc R
H42B H 0.7703 -0.5234 0.3520 0.057 Uiso 1 1 calc R
H42C H 0.8555 -0.4099 0.2412 0.057 Uiso 1 1 calc R
C43 C 1.0406(2) -0.26084(18) 0.37722(10) 0.0394(3) Uani 1 1 d .
H43A H 1.1479 -0.2684 0.3141 0.059 Uiso 1 1 calc R
H43B H 1.0571 -0.3729 0.4265 0.059 Uiso 1 1 calc R
H43C H 1.0724 -0.1525 0.4058 0.059 Uiso 1 1 calc R
C44 C 0.6345(2) -0.24560(18) 0.45554(9) 0.0376(3) Uani 1 1 d .
H44A H 0.6540 -0.1345 0.4844 0.056 Uiso 1 1 calc R
H44B H 0.6681 -0.3557 0.5032 0.056 Uiso 1 1 calc R
H44C H 0.4774 -0.2481 0.4439 0.056 Uiso 1 1 calc R
N61 N 0.33343(16) 0.31313(13) 0.23854(7) 0.0292(2) Uani 1 1 d .
O62 O 0.30755(15) 0.45784(11) 0.17862(7) 0.0381(2) Uani 1 1 d .
O63 O 0.18777(14) 0.25901(12) 0.31142(7) 0.0406(2) Uani 1 1 d .
H2 H 1.527(3) 0.111(2) -0.0640(12) 0.053(5) Uiso 1 1 d .
H1 H 0.577(4) 0.473(3) 0.0870(16) 0.082(6) Uiso 1 1 d .

loop_
_atom_site_aniso_label
_atom_site_aniso_U_11
_atom_site_aniso_U_22
_atom_site_aniso_U_33
_atom_site_aniso_U_23
_atom_site_aniso_U_13
_atom_site_aniso_U_12
O1 0.0356(5) 0.0265(4) 0.0323(4) 0.0042(3) -0.0006(3) 0.0048(3)
C1 0.0290(5) 0.0224(5) 0.0260(5) -0.0020(4) -0.0049(4) 0.0004(4)
C2 0.0262(5) 0.0245(5) 0.0263(5) -0.0030(4) -0.0021(4) -0.0003(4)
O2 0.0312(4) 0.0324(4) 0.0328(4) 0.0044(3) 0.0067(3) 0.0003(3)
C3 0.0246(5) 0.0258(5) 0.0294(5) -0.0026(4) -0.0025(4) 0.0017(4)
C4 0.0251(5) 0.0248(5) 0.0261(5) -0.0023(4) -0.0051(4) -0.0009(4)
C5 0.0241(5) 0.0282(5) 0.0243(5) -0.0031(4) -0.0022(4) -0.0009(4)
C6 0.0236(5) 0.0260(5) 0.0288(5) -0.0048(4) -0.0044(4) 0.0030(4)
C21 0.0307(6) 0.0253(5) 0.0289(6) -0.0007(4) -0.0007(4) -0.0007(4)
N22 0.0284(5) 0.0286(5) 0.0260(5) 0.0002(3) 0.0008(4) -0.0028(4)
C41 0.0234(5) 0.0273(5) 0.0291(5) 0.0018(4) -0.0034(4) 0.0017(4)
C42 0.0415(7) 0.0278(6) 0.0423(7) -0.0011(5) -0.0063(5) 0.0007(5)
C43 0.0279(6) 0.0424(7) 0.0434(7) 0.0099(5) -0.0100(5) -0.0002(5)
C44 0.0369(6) 0.0393(6) 0.0299(6) 0.0057(5) -0.0001(5) 0.0068(5)
N61 0.0280(5) 0.0286(5) 0.0302(5) -0.0036(4) -0.0048(4) 0.0043(4)
O62 0.0366(5) 0.0318(4) 0.0405(5) 0.0032(3) -0.0038(4) 0.0101(3)
O63 0.0299(4) 0.0436(5) 0.0402(5) 0.0032(4) 0.0041(4) 0.0081(4)

loop_
_atom_type_symbol
_atom_type_description
_atom_type_scat_dispersion_real
_atom_type_scat_dispersion_imag
_atom_type_scat_source
C C 0.0033 0.0016 'International Tables Vol C Tables 4.2.6.8 and 6.1.1.4'
H H 0.0000 0.0000 'International Tables Vol C Tables 4.2.6.8 and 6.1.1.4'
N N 0.0061 0.0033 'International Tables Vol C Tables 4.2.6.8 and 6.1.1.4'
O O 0.0106 0.0060 'International Tables Vol C Tables 4.2.6.8 and 6.1.1.4'

loop_
_geom_angle_atom_site_label_1
_geom_angle_atom_site_label_2
_geom_angle_atom_site_label_3
_geom_angle
C1 O1 H1 107.9(14)
O1 C1 C6 125.38(10)
O1 C1 C2 117.55(10)
C6 C1 C2 117.06(10)
C3 C2 C1 119.57(10)
C3 C2 C21 122.55(10)
C1 C2 C21 117.87(10)
N22 O2 H2 98.8(11)
C2 C3 C4 123.22(10)
C2 C3 H3 118.4
C4 C3 H3 118.4
C5 C4 C3 116.73(10)
C5 C4 C41 122.34(9)
C3 C4 C41 120.90(9)
C4 C5 C6 121.19(10)
C4 C5 H5 119.4
C6 C5 H5 119.4
C5 C6 C1 122.20(9)
C5 C6 N61 117.40(9)
C1 C6 N61 120.40(9)
N22 C21 C2 121.25(10)
N22 C21 H21 119.4
C2 C21 H21 119.4
C21 N22 O2 111.39(9)
C4 C41 C44 111.66(9)
C4 C41 C42 108.54(9)
C44 C41 C42 108.86(10)
C4 C41 C43 110.31(9)
C44 C41 C43 107.80(10)
C42 C41 C43 109.65(10)
C41 C42 H42A 109.5
C41 C42 H42B 109.5
H42A C42 H42B 109.5
C41 C42 H42C 109.5
H42A C42 H42C 109.5
H42B C42 H42C 109.5
C41 C43 H43A 109.5
C41 C43 H43B 109.5
H43A C43 H43B 109.5
C41 C43 H43C 109.5
H43A C43 H43C 109.5
H43B C43 H43C 109.5
C41 C44 H44A 109.5
C41 C44 H44B 109.5
H44A C44 H44B 109.5
C41 C44 H44C 109.5
H44A C44 H44C 109.5
H44B C44 H44C 109.5
O63 N61 O62 122.30(9)
O63 N61 C6 118.97(9)
O62 N61 C6 118.73(9)

loop_
_geom_bond_atom_site_label_1
_geom_bond_atom_site_label_2
_geom_bond_distance
O1 C1 1.3418(13)
O1 H1 0.85(2)
C1 C6 1.4000(15)
C1 C2 1.4110(15)
C2 C3 1.3891(15)
C2 C21 1.4656(14)
O2 N22 1.4066(11)
O2 H2 0.835(17)
C3 C4 1.4006(14)
C3 H3 0.9500
C4 C5 1.3827(15)
C4 C41 1.5285(14)
C5 C6 1.3914(15)
C5 H5 0.9500
C6 N61 1.4559(14)
C21 N22 1.2741(15)
C21 H21 0.9500
C41 C44 1.5320(15)
C41 C42 1.5337(16)
C41 C43 1.5340(16)
C42 H42A 0.9800
C42 H42B 0.9800
C42 H42C 0.9800
C43 H43A 0.9800
C43 H43B 0.9800
C43 H43C 0.9800
C44 H44A 0.9800
C44 H44B 0.9800
C44 H44C 0.9800
N61 O63 1.2241(12)
N61 O62 1.2433(12)
